data_1529907
loop_
_publ_author_name
'Engel, G.'

_publ_section_title
;
 Die Kristallstruktur von Cd2 As O4 F und ihre Beziehung zu einer Reihe
 von Oxidsilicaten und Oxidgermanaten der Seltenen Erden
;
_journal_name_full 'Journal of the Less-Common Metals'
_journal_page_first 367
_journal_page_last 374
_journal_volume 154
_journal_year 1989
_chemical_formula_sum 'As Cd2 F O4'
_chemical_name_systematic 'Cd2 (As O4) F'
_space_group_IT_number 15
_symmetry_space_group_name_Hall '-C 2yc'
_symmetry_space_group_name_H-M 'C 1 2/c 1'
_cell_angle_alpha 90
_cell_angle_beta 120.4
_cell_angle_gamma 90
_cell_formula_units_Z 8
_cell_length_a 14.195
_cell_length_b 6.847
_cell_length_c 10.694
_cell_volume 896.483
_citation_journal_id_ASTM JCOMAH
_cod_data_source_file Engel_JCOMAH_1989_1827.cif
_cod_data_source_block As1Cd2F1O4
_cod_original_cell_volume 896.4827
_cod_original_formula_sum 'As1 Cd2 F1 O4'
_cod_database_code 1529907

loop_
_symmetry_equiv_pos_as_xyz
x,y,z
-x,y,-z+1/2
-x,-y,-z
x,-y,z-1/2
x+1/2,y+1/2,z
-x+1/2,y+1/2,-z+1/2
-x+1/2,-y+1/2,-z
x+1/2,-y+1/2,z-1/2

loop_
_atom_site_label
_atom_site_type_symbol
_atom_site_fract_x
_atom_site_fract_y
_atom_site_fract_z
_atom_site_occupancy
_atom_site_U_iso_or_equiv
O4 O-2 0.37 0.2884 0.1436 1 0.0
O1 O-2 0.3062 0.0867 0.5785 1 0.0
Cd2 Cd+2 0.34617 0.39442 0.65118 1 0.0
O3 O-2 0.4175 0.0343 0.3639 1 0.0
Cd1 Cd+2 0.05219 0.26113 0.98996 1 0.0
O2 O-2 0.2046 0.1491 0.1848 1 0.0
F1 F-1 0.0119 0.0896 0.3904 1 0.0
As1 As+5 0.17716 0.40601 0.80698 1 0.0
